data_7218793
loop_
_publ_author_name
'Dey, Tanusri'
'Ghosh, Soumen'
'Mareddy, Jyoti'
'Anireddy, Jayashree'
'Pal, Sarbani'
'Mukherjee, Alok K.'

_publ_section_title
;
 Structural study of three nimesulidetriazole derivatives using X-ray
 powder diffraction: effect of substitution on supramolecular assembly
;
_journal_issue 4
_journal_name_full CrystEngComm
_journal_page_first 764
_journal_paper_doi 10.1039/C4CE01650E
_journal_volume 17
_journal_year 2015
_chemical_formula_moiety C23H21ClN4O4S
_chemical_formula_structural C23H21ClN4O4S
_chemical_formula_sum 'C23 H21 Cl N4 O4 S'
_chemical_formula_weight 484.96
_chemical_name_systematic
' N-(4-(4-((4-chloro-3-methylphenoxy)methyl)-1H-1,2,3-triazole-1-yl)-2-phenoxyphenyl)methanesulfonamide'
_space_group_IT_number 14
_symmetry_cell_setting monoclinic
_symmetry_space_group_name_Hall '-P 2ybc'
_symmetry_space_group_name_H-M 'P 1 21/c 1'
_audit_creation_date 2014-04-29T19:42
_audit_creation_method 'from EXP file using GSAS2CIF'
_audit_update_record ' 2014-04-29T19:42  Initial CIF as created by GSAS2CIF'
_cell_angle_alpha 90.0
_cell_angle_beta 103.713(5)
_cell_angle_gamma 90.0
_cell_formula_units_Z 4
_cell_length_a 21.5451(13)
_cell_length_b 10.1672(7)
_cell_length_c 10.6966(10)
_cell_measurement_temperature 293
_cell_volume 2276.3(3)
_computing_structure_refinement GSAS
_diffrn_ambient_temperature 293
_diffrn_detector 'linear position-sensitive Lynxeye detector'
_diffrn_detector_type 'Bruker AXS'
_diffrn_measurement_device_type 'Bruker D8 Advance Powder Diffractometer'
_diffrn_radiation_polarisn_ratio 0.5
_diffrn_radiation_probe x-ray
_diffrn_radiation_wavelength 1.5418
_diffrn_source X-ray
_diffrn_source_target Cu
_diffrn_source_type 'fine-focus sealed tube'
_exptl_absorpt_correction_T_max 1.00000
_exptl_absorpt_correction_T_min 1.00000
_exptl_absorpt_process_details
;   GSAS Absorption/surface roughness correction: function number 0
 No correction is applied.
;
_pd_block_id 2014-04-29T19:42|15(AR7)FINAL|y|Bruker_D8_Advanced_Diffractome
_pd_calc_method 'Rietveld Refinement'
_pd_char_colour 'light green'
_pd_instr_location ' ?'
_pd_meas_2theta_range_inc 0.01987
_pd_meas_2theta_range_max 97.77716
_pd_meas_2theta_range_min 9.0
_pd_meas_number_of_points 4468
_pd_meas_scan_method step
_pd_phase_name 'from F:/Tanusri/Ar series/Ar7/gsas new/p21c5.cif'
_pd_proc_2theta_range_inc 0.01987
_pd_proc_2theta_range_max 97.77716
_pd_proc_2theta_range_min 9.0
_pd_proc_info_datetime 2014-04-29T19:42:02
_pd_proc_info_excluded_regions ' ?'
_pd_proc_ls_background_function
;   GSAS Background function number 1 with 20 terms.
 Shifted Chebyshev function of 1st kind
      1:    1847.66     2:   -1222.00     3:    508.382     4:   -164.407    
      5:    32.7132     6:    12.4616     7:   -23.4996     8:    3.22606    
      9:    10.7559    10:    1.33928    11:   -26.7008    12:    21.3895    
     13:    3.98094    14:   -19.7592    15:    33.1900    16:   -23.0509    
     17:    24.1669    18:   -13.8494    19:    10.5304    20:   -3.28884    
;
_pd_proc_ls_peak_cutoff 0.01000
_pd_proc_ls_pref_orient_corr
;   Spherical Harmonic ODF
 Spherical harmonic order= 12
 The sample symmetry is: cylindrical (fiber texture)
 Index =  2  0 -2   Coeff=    0.1479
 Index =  2  0  0   Coeff=   -0.1518
 Index =  2  0  2   Coeff=    0.0768
 Index =  4  0 -4   Coeff=   -0.1437
 Index =  4  0 -2   Coeff=    0.2242
 Index =  4  0  0   Coeff=   -0.3734
 Index =  4  0  2   Coeff=    0.1179
 Index =  4  0  4   Coeff=    0.1053
 Index =  6  0 -6   Coeff=   -0.5021
 Index =  6  0 -4   Coeff=    0.5208
 Index =  6  0 -2   Coeff=    0.1564
 Index =  6  0  0   Coeff=    0.4042
 Index =  6  0  2   Coeff=   -0.0875
 Index =  6  0  4   Coeff=   -0.0478
 Index =  6  0  6   Coeff=   -0.0791
 Index =  8  0 -8   Coeff=   -0.0574
 Index =  8  0 -6   Coeff=   -0.2164
 Index =  8  0 -4   Coeff=    0.2886
 Index =  8  0 -2   Coeff=    0.8600
 Index =  8  0  0   Coeff=   -0.3417
 Index =  8  0  2   Coeff=   -0.6297
 Index =  8  0  4   Coeff=   -0.5173
 Index =  8  0  6   Coeff=    0.0659
 Index =  8  0  8   Coeff=   -0.4164
 Index = 10  0-10   Coeff=    0.1856
 Index = 10  0 -8   Coeff=    0.0210
 Index = 10  0 -6   Coeff=   -0.4222
 Index = 10  0 -4   Coeff=   -0.2131
 Index = 10  0 -2   Coeff=   -0.7010
 Index = 10  0  0   Coeff=   -0.1154
 Index = 10  0  2   Coeff=   -0.3879
 Index = 10  0  4   Coeff=    0.0408
 Index = 10  0  6   Coeff=   -0.4556
 Index = 10  0  8   Coeff=    0.4144
 Index = 10  0 10   Coeff=    0.0451
 Index = 12  0-12   Coeff=   -0.4597
 Index = 12  0-10   Coeff=    0.2769
 Index = 12  0 -8   Coeff=    0.0096
 Index = 12  0 -6   Coeff=   -0.0987
 Index = 12  0 -4   Coeff=    0.0171
 Index = 12  0 -2   Coeff=   -0.0763
 Index = 12  0  0   Coeff=    0.5004
 Index = 12  0  2   Coeff=    0.3845
 Index = 12  0  4   Coeff=   -0.2176
 Index = 12  0  6   Coeff=   -0.3270
 Index = 12  0  8   Coeff=    0.5978
 Index = 12  0 10   Coeff=   -0.4327
 Index = 12  0 12   Coeff=    0.2188
 Prefered orientation correction range: Min=  -1.89952, Max=   2.99492
;
_pd_proc_ls_profile_function
;
 CW Profile function number 2 with  18 terms
 Profile coefficients for Simpson's rule integration of pseudovoigt function
 C.J. Howard (1982). J. Appl. Cryst.,15,615-620.
 P. Thompson, D.E. Cox & J.B. Hastings (1987). J. Appl. Cryst.,20,79-83.
 Peak tails are ignored  where the intensity is below 0.0100 times the peak
   Aniso. broadening axis   0.0   0.0   1.0
;
_pd_proc_ls_prof_R_factor 0.0221
_pd_proc_ls_prof_wR_expected 0.0218
_pd_proc_ls_prof_wR_factor 0.0289
_pd_proc_number_of_points 4468
_pd_spec_mounting ' ?'
_refine_ls_goodness_of_fit_all 1.49
_refine_ls_matrix_type full
_refine_ls_number_parameters 179
_refine_ls_number_restraints 142
_refine_ls_R_Fsqd_factor 0.13976
_refine_ls_shift/su_max 0.03
_refine_ls_shift/su_mean 0.00
_reflns_d_resolution_high 1.024
_reflns_d_resolution_low 9.145
_reflns_limit_h_max 21
_reflns_limit_h_min 0
_reflns_limit_k_max 10
_reflns_limit_k_min 0
_reflns_limit_l_max 10
_reflns_limit_l_min -10
_reflns_number_total 2225
_cod_data_source_file c4ce01650e1.cif
_cod_data_source_block 15(AR7)FINAL_publ
_cod_depositor_comments
;
The following automatic conversions were performed:

'_geom_bond_publ_flag' value 'N' changed to 'n' according to
/usr/data/users/saulius/crontab/automatic-downloads/rss-feeds/RSC/lib/dictionaries/cif_core.dic
dictionary named 'cif_core.dic' version 2.4.2 from 2011-04-26 (93
times).

'_geom_angle_publ_flag' value 'N' changed to 'n' according
to
/usr/data/users/saulius/crontab/automatic-downloads/rss-feeds/RSC/lib/dictionaries/cif_core.dic
dictionary named 'cif_core.dic' version 2.4.2 from 2011-04-26 (87
times).

Automatic conversion script
Id: cif_fix_values 2827 2014-09-09 07:05:25Z andrius 

 Adding full bibliography for 7218791--7218793.cif.
;
_cod_original_cell_volume 2276.3(4)
_cod_database_code 7218793
_gsas_exptl_extinct_corr_t_min 1.00000
_gsas_exptl_extinct_corr_t_max 1.00000

loop_
_symmetry_equiv_pos_site_id
_symmetry_equiv_pos_as_xyz
1 +x,+y,+z
2 -x,+y+1/2,-z+1/2
-1 -x,-y,-z
-2 +x,-y+1/2,+z+1/2

loop_
_atom_site_type_symbol
_atom_site_label
_atom_site_fract_x
_atom_site_fract_y
_atom_site_fract_z
_atom_site_occupancy
_atom_site_thermal_displace_type
_atom_site_U_iso_or_equiv
_atom_site_symmetry_multiplicity
C C1 0.17872(13) 0.3728(6) 0.98558(29) 1.0 Uiso 0.04 4
C C2 0.19672(15) 0.2567(4) 1.0543(6) 1.0 Uiso 0.04 4
C C3 0.22720(14) 0.2607(4) 1.1844(6) 1.0 Uiso 0.04 4
C C4 0.23984(13) 0.3818(7) 1.24556(29) 1.0 Uiso 0.04 4
C C5 0.22179(14) 0.4975(4) 1.1763(5) 1.0 Uiso 0.04 4
C C6 0.19106(17) 0.4935(4) 1.0464(5) 1.0 Uiso 0.04 4
C C7 0.16202(20) 0.60368(35) 0.8504(5) 1.0 Uiso 0.04 4
C C8 0.10111(20) 0.5794(4) 0.7783(4) 1.0 Uiso 0.04 4
C C9 0.08837(14) 0.5757(4) 0.6443(4) 1.0 Uiso 0.04 4
C C10 0.13748(19) 0.5969(4) 0.58159(25) 1.0 Uiso 0.04 4
C C11 0.19921(18) 0.62197(30) 0.6543(4) 1.0 Uiso 0.04 4
C C12 0.21020(15) 0.62440(33) 0.7876(5) 1.0 Uiso 0.04 4
C C13 0.31395(22) 0.67426(33) 0.64998(31) 1.0 Uiso 0.04 4
C C14 0.34328(24) 0.6900(4) 0.5509(4) 1.0 Uiso 0.04 4
C C15 -0.01551(12) 0.3726(4) 0.69882(28) 1.0 Uiso 0.04 4
C C16 0.41028(22) 0.7241(4) 0.54752(30) 1.0 Uiso 0.04 4
C C17 0.45275(22) 0.8852(4) 0.4304(4) 1.0 Uiso 0.04 4
C C18 0.51464(24) 0.83690(33) 0.46626(33) 1.0 Uiso 0.04 4
C C19 0.55800(21) 0.8629(4) 0.3918(4) 1.0 Uiso 0.04 4
C C20 0.53949(24) 0.9378(4) 0.2805(4) 1.0 Uiso 0.04 4
C C21 0.47759(27) 0.9873(4) 0.2439(4) 1.0 Uiso 0.04 4
C C22 0.43435(15) 0.9599(4) 0.3190(5) 1.0 Uiso 0.04 4
C C23 0.62507(20) 0.80859(29) 0.43279(28) 1.0 Uiso 0.04 4
S S1 -0.02056(25) 0.5254(5) 0.7704(4) 1.0 Uiso 0.04 4
N N1 0.05264(26) 0.5582(4) 0.84430(27) 1.0 Uiso 0.04 4
N N2 0.25189(21) 0.64595(27) 0.5952(5) 1.0 Uiso 0.04 4
N N3 0.24357(28) 0.64184(35) 0.4650(5) 1.0 Uiso 0.04 4
N N4 0.29944(28) 0.6646(4) 0.4405(5) 1.0 Uiso 0.04 4
O O1 0.17369(25) 0.6066(4) 0.9806(5) 1.0 Uiso 0.04 4
O O2 -0.0398(5) 0.6245(8) 0.6739(8) 1.0 Uiso 0.04 4
O O3 -0.0560(4) 0.5136(10) 0.8654(5) 1.0 Uiso 0.04 4
O O4 0.41062(30) 0.8574(4) 0.5048(6) 1.0 Uiso 0.04 4
Cl Cl1 0.59337(32) 0.9695(6) 0.1873(6) 1.0 Uiso 0.04 4
H H1 0.15809 0.36571 0.89602 1.0 Uiso 0.06 4
H H2 0.18832 0.17154 1.01364 1.0 Uiso 0.06 4
H H3 0.23964 0.18138 1.23321 1.0 Uiso 0.06 4
H H4 0.26095 0.38688 1.33588 1.0 Uiso 0.06 4
H H5 0.23057 0.58126 1.21809 1.0 Uiso 0.06 4
H H9 0.04597 0.55441 0.5941 1.0 Uiso 0.06 4
H H10 0.12905 0.5909 0.48866 1.0 Uiso 0.06 4
H H12 0.25305 0.63955 0.83633 1.0 Uiso 0.06 4
H H13 0.33333 0.67865 0.73979 1.0 Uiso 0.06 4
H H15a 0.00103 0.3045 0.76276 1.0 Uiso 0.06 4
H H15b -0.0566 0.34174 0.64859 1.0 Uiso 0.06 4
H H15c 0.0134 0.37486 0.64052 1.0 Uiso 0.06 4
H H16a 0.42577 0.66013 0.49547 1.0 Uiso 0.06 4
H H16b 0.43643 0.72024 0.6339 1.0 Uiso 0.06 4
H H18 0.52601 0.77571 0.53644 1.0 Uiso 0.06 4
H H21 0.46654 1.05039 0.17417 1.0 Uiso 0.06 4
H H22 0.39205 0.99413 0.29364 1.0 Uiso 0.06 4
H H23a 0.65557 0.87905 0.45212 1.0 Uiso 0.06 4
H H23b 0.62886 0.75459 0.50833 1.0 Uiso 0.06 4
H H23c 0.63431 0.75551 0.36476 1.0 Uiso 0.06 4
H H1N1 0.06188 0.55642 0.92861 1.0 Uiso 0.06 4

loop_
_atom_type_symbol
_atom_type_number_in_cell
_atom_type_scat_dispersion_real
_atom_type_scat_dispersion_imag
_atom_type_scat_Cromer_Mann_a1
_atom_type_scat_Cromer_Mann_a2
_atom_type_scat_Cromer_Mann_a3
_atom_type_scat_Cromer_Mann_a4
_atom_type_scat_Cromer_Mann_b1
_atom_type_scat_Cromer_Mann_b2
_atom_type_scat_Cromer_Mann_b3
_atom_type_scat_Cromer_Mann_b4
_atom_type_scat_Cromer_Mann_c
_atom_type_scat_source
C 92.0 0.000 0.000 2.31000 20.8439 1.02000 10.2075 1.58860 0.56870 0.86500 51.6512 0.21560 International_Tables_Vol_C
S 4.0 0.000 0.000 6.90530 1.46790 5.20340 22.2151 1.43790 0.25360 1.58630 56.1720 0.86690 International_Tables_Vol_C
N 16.0 0.000 0.000 12.2126 0.00570 3.13220 9.89330 2.01250 28.9975 1.16630 0.58260 -11.529 International_Tables_Vol_C
O 16.0 0.000 0.000 3.04850 13.2771 2.28680 5.70110 1.54630 0.32390 0.86700 32.9089 0.25080 International_Tables_Vol_C
Cl 4.0 0.000 0.000 11.4604 0.01040 7.19640 1.16620 6.25560 18.5194 1.64550 47.7784 -9.5574 International_Tables_Vol_C
H 84.0 0.000 0.000 0.49300 10.5109 0.32291 26.1257 0.14019 3.14236 0.04081 57.7997 0.00304 International_Tables_Vol_C

loop_
_geom_angle_atom_site_label_1
_geom_angle_atom_site_label_2
_geom_angle_atom_site_label_3
_geom_angle
_geom_angle_site_symmetry_1
_geom_angle_site_symmetry_3
_geom_angle_publ_flag
C1 C2 C3 120.56(22) 1_555 1_555 n
C1 C2 H2 121.5 1_555 1_555 n
C1 C6 C5 119.24(24) 1_555 1_555 n
C2 C1 H1 117.9 1_555 1_555 n
C2 C3 C4 119.33(22) 1_555 1_555 n
C2 C3 H3 121.5 1_555 1_555 n
C3 C2 H2 118.0 1_555 1_555 n
C3 C4 C5 119.83(22) 1_555 1_555 n
C3 C4 H4 120.8 1_555 1_555 n
C4 C3 H3 119.2 1_555 1_555 n
C4 C5 H5 120.1 1_555 1_555 n
C5 C4 H4 119.4 1_555 1_555 n
C6 C1 C2 120.21(23) 1_555 1_555 n
C6 C1 H1 121.9 1_555 1_555 n
C6 C5 C4 120.83(23) 1_555 1_555 n
C6 C5 H5 119.1 1_555 1_555 n
C7 C8 N1 117.90(28) 1_555 1_555 n
C7 C12 H12 119.9 1_555 1_555 n
C7 O1 C6 118.48(29) 1_555 1_555 n
C8 C7 O1 119.96(31) 1_555 1_555 n
C8 C9 H9 120.4 1_555 1_555 n
C8 N1 S1 122.54(25) 1_555 1_555 n
C8 N1 H1N1 120.3 1_555 1_555 n
C9 C8 C7 120.64(27) 1_555 1_555 n
C9 C8 N1 121.46(27) 1_555 1_555 n
C9 C10 C11 119.38(25) 1_555 1_555 n
C9 C10 H10 120.3 1_555 1_555 n
C10 C9 C8 120.16(23) 1_555 1_555 n
C10 C9 H9 119.3 1_555 1_555 n
C10 C11 C12 118.88(26) 1_555 1_555 n
C10 C11 N2 122.07(28) 1_555 1_555 n
C11 C10 H10 120.3 1_555 1_555 n
C11 C12 C7 122.17(24) 1_555 1_555 n
C11 C12 H12 118.0 1_555 1_555 n
C11 N2 C13 129.98(30) 1_555 1_555 n
C11 N2 N3 121.03(28) 1_555 1_555 n
C12 C7 C8 118.76(27) 1_555 1_555 n
C12 C7 O1 121.29(30) 1_555 1_555 n
C12 C11 N2 119.05(26) 1_555 1_555 n
C13 C14 C16 132.35(31) 1_555 1_555 n
C13 C14 N4 107.45(27) 1_555 1_555 n
C13 N2 N3 108.99(27) 1_555 1_555 n
C14 C13 H13 127.1 1_555 1_555 n
C14 C16 O4 107.79(27) 1_555 1_555 n
C14 C16 H16a 109.0 1_555 1_555 n
C14 C16 H16b 108.5 1_555 1_555 n
C14 N4 N3 110.05(30) 1_555 1_555 n
C16 O4 C17 115.78(32) 1_555 1_555 n
C17 C18 C19 120.49(25) 1_555 1_555 n
C17 C18 H18 119.7 1_555 1_555 n
C17 C22 C21 120.63(25) 1_555 1_555 n
C17 C22 H22 120.2 1_555 1_555 n
C18 C19 C23 119.43(30) 1_555 1_555 n
C19 C18 H18 119.3 1_555 1_555 n
C19 C20 Cl1 120.02(30) 1_555 1_555 n
C19 C23 H23a 110.39 1_555 1_555 n
C19 C23 H23b 109.64 1_555 1_555 n
C19 C23 H23c 109.87 1_555 1_555 n
C20 C19 C18 119.99(25) 1_555 1_555 n
C20 C19 C23 120.58(29) 1_555 1_555 n
C20 C21 H21 120.0 1_555 1_555 n
C21 C20 C19 120.00(27) 1_555 1_555 n
C21 C20 Cl1 119.98(31) 1_555 1_555 n
C21 C22 H22 119.2 1_555 1_555 n
C22 C17 C18 119.40(27) 1_555 1_555 n
C22 C21 C20 119.48(25) 1_555 1_555 n
C22 C21 H21 120.0 1_555 1_555 n
S1 C15 H15a 111.90 1_555 1_555 n
S1 C15 H15b 112.70 1_555 1_555 n
S1 C15 H15c 111.88 1_555 1_555 n
S1 N1 H1N1 117.0 1_555 1_555 n
N1 S1 C15 103.99(27) 1_555 1_555 n
N1 S1 O2 106.8(4) 1_555 1_555 n
N1 S1 O3 107.2(4) 1_555 1_555 n
N2 C13 C14 106.22(24) 1_555 1_555 n
N2 C13 H13 126.6 1_555 1_555 n
N2 N3 N4 107.15(29) 1_555 1_555 n
N4 C14 C16 120.17(31) 1_555 1_555 n
O1 C6 C1 120.63(34) 1_555 1_555 n
O1 C6 C5 120.13(34) 1_555 1_555 n
O2 S1 C15 110.3(4) 1_555 1_555 n
O2 S1 O3 117.7(4) 1_555 1_555 n
O3 S1 C15 109.9(4) 1_555 1_555 n
O4 C16 H16a 115.2 1_555 1_555 n
O4 C16 H16b 107.4 1_555 1_555 n
O4 C17 C22 121.13(31) 1_555 1_555 n
O4 C17 C18 119.46(30) 1_555 1_555 n

loop_
_geom_bond_atom_site_label_1
_geom_bond_atom_site_label_2
_geom_bond_distance
_geom_bond_site_symmetry_2
_geom_bond_publ_flag
C1 C2 1.3954(32) 1_555 n
C1 H1 0.9585 1_555 n
C1 C6 1.3849(31) 1_555 n
C2 C1 1.3954(32) 1_555 n
C2 C3 1.3913(31) 1_555 n
C2 H2 0.9669(29) 1_555 n
C3 C2 1.3913(31) 1_555 n
C3 C4 1.3903(32) 1_555 n
C3 H3 0.9639(29) 1_555 n
C4 C3 1.3903(32) 1_555 n
C4 C5 1.3959(32) 1_555 n
C4 H4 0.9668 1_555 n
C5 C4 1.3959(32) 1_555 n
C5 C6 1.3902(31) 1_555 n
C5 H5 0.9598 1_555 n
C6 C1 1.3849(31) 1_555 n
C6 C5 1.3902(31) 1_555 n
C6 O1 1.3543(30) 1_555 n
C7 C8 1.3775(30) 1_555 n
C7 C12 1.3803(31) 1_555 n
C7 O1 1.3550(32) 1_555 n
C8 C7 1.3775(30) 1_555 n
C8 C9 1.3945(30) 1_555 n
C8 N1 1.4088(32) 1_555 n
C9 C8 1.3945(30) 1_555 n
C9 C10 1.3975(30) 1_555 n
C9 H9 0.9682 1_555 n
C10 C9 1.3975(30) 1_555 n
C10 C11 1.3957(30) 1_555 n
C10 H10 0.9691 1_555 n
C11 C10 1.3957(30) 1_555 n
C11 C12 1.3894(31) 1_555 n
C11 N2 1.4446(31) 1_555 n
C12 C7 1.3803(31) 1_555 n
C12 C11 1.3894(31) 1_555 n
C12 H12 0.9591 1_555 n
C13 C14 1.3659(31) 1_555 n
C13 H13 0.9534(29) 1_555 n
C13 N2 1.3575(30) 1_555 n
C14 C13 1.3659(31) 1_555 n
C14 C16 1.4934(31) 1_555 n
C14 N4 1.3512(31) 1_555 n
C15 S1 1.7471(31) 1_555 n
C15 H15a 0.9790 1_555 n
C15 H15b 0.9723 1_555 n
C15 H15c 0.9807 1_555 n
C16 C14 1.4934(31) 1_555 n
C16 O4 1.4306(31) 1_555 n
C16 H16a 0.9657 1_555 n
C16 H16b 0.9622 1_555 n
C17 C18 1.3868(31) 1_555 n
C17 C22 1.3893(31) 1_555 n
C17 O4 1.3709(32) 1_555 n
C18 C17 1.3868(31) 1_555 n
C18 C19 1.3887(31) 1_555 n
C18 H18 0.9610 1_555 n
C19 C18 1.3887(31) 1_555 n
C19 C20 1.3904(31) 1_555 n
C19 C23 1.5114(31) 1_555 n
C20 Cl1 1.7305(32) 1_555 n
C20 C19 1.3904(31) 1_555 n
C20 C21 1.3920(31) 1_555 n
C21 C20 1.3920(31) 1_555 n
C21 C22 1.3945(32) 1_555 n
C21 H21 0.9698 1_555 n
C22 C17 1.3893(31) 1_555 n
C22 C21 1.3945(32) 1_555 n
C22 H22 0.9531 1_555 n
C23 C19 1.5114(31) 1_555 n
C23 H23a 0.9610 1_555 n
C23 H23b 0.9642 1_555 n
C23 H23c 0.9639 1_555 n
S1 C15 1.7471(31) 1_555 n
S1 N1 1.6224(31) 1_555 n
S1 O2 1.4319(33) 1_555 n
S1 O3 1.4141(32) 1_555 n
N1 C8 1.4088(32) 1_555 n
N1 S1 1.6224(31) 1_555 n
N1 H1N1 0.8764 1_555 n
N2 C11 1.4446(31) 1_555 n
N2 C13 1.3575(30) 1_555 n
N2 N3 1.3615(32) 1_555 n
N3 N2 1.3615(32) 1_555 n
N3 N4 1.3121(32) 1_555 n
N4 C14 1.3512(31) 1_555 n
N4 N3 1.3121(32) 1_555 n
O1 C6 1.3543(30) 1_555 n
O1 C7 1.3550(32) 1_555 n
O2 S1 1.4319(33) 1_555 n
O3 S1 1.4141(32) 1_555 n
O4 C16 1.4306(31) 1_555 n
O4 C17 1.3709(32) 1_555 n
Cl1 C20 1.7305(32) 1_555 n

loop_
_gsas_i100_meas
93.29
0.21
0.21
43.20
10.08
0.00
0.18
0.00
6.53
43.25
0.00
0.00
18.79
30.67
34.82
25.85
18.76
28.94
7.02
6.32
6.38
0.82
29.34
5.35
39.47
64.69
100.00
2.99
4.66
16.43
7.26
35.87
12.58
55.61
0.56
0.01
0.00
0.20
5.16
16.29
64.91
0.44
1.71
0.97
0.28
0.41
19.31
76.78
0.00
1.60
2.06
23.60
11.95
21.33
1.80
0.25
0.84
16.87
41.16
11.37
2.45
12.12
1.44
2.17
54.97
1.44
4.81
1.22
0.00
7.60
0.48
38.71
15.46
0.00
5.59
1.35
0.00
10.71
0.01
0.00
0.91
0.76
0.68
11.09
0.01
0.44
1.45
1.40
0.15
2.76
0.29
1.08
0.54
0.25
0.00
0.19
0.14
0.54
1.23
0.01
0.06
1.66
0.33
0.70
0.00
0.17
2.86
0.00
2.66
2.73
0.95
0.09
0.75
0.09
0.34
0.02
0.00
4.40
5.20
1.34
0.02
7.70
1.63
0.00
0.00
0.67
1.44
0.08
0.00
0.66
0.42
1.15
2.08
1.98
0.08
5.33
0.42
1.39
0.18
5.58
3.10
0.57
0.12
0.00
0.20
0.26
0.86
0.03
0.22
2.31
1.72
0.00
0.21
0.55
0.00
3.14
0.16
0.74
0.44
2.32
6.73
0.20
0.00
3.33
3.61
1.70
0.63
0.00
0.70
0.00
2.68
0.07
1.08
0.22
1.98
0.44
3.85
0.00
3.85
2.11
0.17
0.73
0.02
0.00
0.30
3.74
0.35
0.13
0.07
9.63
0.25
0.17
4.77
0.69
0.30
0.00
0.80
1.71
0.01
0.05
5.89
4.62
5.72
0.00
2.59
3.24
0.64
0.42
0.17
0.65
0.14
0.00
0.21
0.00
0.35
0.12
0.02
0.13
4.96
3.83
0.23
1.24
0.00
0.02
3.21
0.00
1.32
0.00
0.14
0.30
0.80
3.15
0.98
0.44
0.34
0.66
1.97
0.98
1.56
7.92
0.66
4.06
0.20
3.10
0.84
0.11
0.24
0.37
1.36
1.53
0.39
0.03
0.34
0.62
0.02
0.47
1.32
0.00
0.40
0.14
0.14
0.27
1.33
0.18
0.01
0.04
0.32
0.77
0.20
0.34
0.01
0.01
0.12
0.05
0.02
0.00
0.00
3.31
1.31
2.51
0.04
0.00
0.11
0.47
0.22
0.01
1.72
0.59
0.00
1.20
0.12
0.08
0.00
1.27
0.23
0.00
0.60
0.15
2.23
0.12
0.23
0.50
0.46
0.01
1.71
0.01
0.43
0.04
1.92
0.52
0.00
0.03
0.44
1.65
5.95
1.18
2.51
1.37
0.14
2.05
0.92
1.83
0.27
0.00
0.00
1.39
0.07
0.09
0.06
0.49
0.00
2.80
0.01
0.81
0.45
0.15
1.57
0.02
0.51
0.02
0.39
0.07
0.05
0.00
3.14
0.02
0.00
1.21
4.97
0.04
1.21
0.50
0.10
0.84
0.06
0.00
0.12
0.28
0.60
0.18
1.45
0.00
0.03
1.72
1.07
0.03
0.00
0.14
0.25
0.43
0.70
0.11
0.15
0.06
0.87
0.54
0.99
0.05
0.00
0.00
0.16
0.01
0.33
0.33
0.00
0.04
0.14
0.94
1.27
0.71
0.00
0.96
1.29
0.65
3.00
0.03
0.08
0.01
0.00
0.19
0.02
0.41
0.34
0.08
0.00
0.00
0.55
0.29
0.06
0.09
0.08
0.05
0.33
0.10
0.00
0.02
1.26
0.51
0.02
0.03
0.97
0.02
0.11
0.95
0.66
0.12
0.25
0.00
0.04
0.33
0.08
0.66
0.16
0.00
0.01
0.40
0.00
0.29
3.12
2.49
0.00
0.37
0.06
0.09
0.17
0.77
0.04
1.97
0.01
0.21
0.31
0.06
0.31
0.02
0.07
0.66
1.60
0.16
0.11
0.00
0.88
3.87
0.09
0.00
1.97
0.07
0.22
0.03
0.02
0.01
0.20
0.31
0.00
1.04
0.01
0.25
0.00
0.00
0.14
0.01
1.60
0.00
0.07
0.26
0.27
0.09
0.02
0.32
0.35
0.46
0.16
3.08
1.37
0.01
0.00
0.02
0.04
0.87
0.06
0.00
0.45
0.26
0.38
0.05
0.01
0.00
0.01
0.40
0.03
0.60
0.67
0.06
0.04
0.00
0.30
0.00
0.54
0.03
0.00
0.10
0.50
0.02
0.02
0.09
0.06
0.08
0.00
0.10
0.66
0.00
0.27
1.30
0.00
1.60
0.05
0.29
0.18
1.47
0.15
0.00
1.19
0.12
0.02
0.20
0.07
0.38
0.01
0.27
0.22
0.02
0.04
0.01
0.24
0.15
0.67
0.11
0.55
0.01
0.09
0.01
0.00
0.04
1.62
0.30
0.00
0.12
0.06
0.13
0.00
0.00
0.01
0.48
0.64
0.25
0.01
0.43
0.02
0.00
0.98
0.00
0.20
0.09
0.02
1.42
0.18
0.48
0.40
0.00
0.00
0.19
0.00
0.64
0.03
0.42
0.37
0.06
0.00
0.48
0.23
0.00
0.22
0.43
0.03
0.35
0.00
0.02
1.07
0.01
0.21
0.04
0.02
0.09
0.01
0.00
2.97
0.00
0.00
0.00
0.20
0.00
0.00
0.19
0.31
0.00
0.00
0.09
0.50
0.16
0.19
0.12
0.12
0.01
0.52
0.10
0.04
0.00
0.05
0.01
0.36
0.55
0.01
0.11
0.21
0.08
0.38
0.03
0.55
0.24
0.02
0.00
0.00
0.01
0.56
0.88
0.01
0.68
0.28
0.00
0.03
0.05
0.00
0.00
0.31
0.11
0.00
0.09
0.04
0.00
0.59
0.00
0.07
0.01
0.00
0.02
0.41
0.00
0.00
0.10
0.00
0.15
0.10
0.03
0.06
1.04
0.01
0.11
0.24
0.01
0.34
0.04
0.07
0.48
0.29
0.15
0.02
0.04
0.13
0.00
0.00
0.00
0.01
0.06
0.02
0.66
0.00
0.01
0.00
0.06
0.00
0.00
0.50
0.06
0.04
0.15
0.00
0.00
1.16
0.47
0.51
0.07
0.00
1.28
0.15
0.00
0.05
0.18
0.35
0.04
0.02
0.01
0.18
0.08
0.16
0.26
0.02
0.00
0.01
0.25
0.06
0.78
0.55
0.03
0.00
0.04
0.20
0.12
0.00
0.17
0.57
0.29
0.01
0.58
0.00
0.03
0.00
0.01
0.00
0.00
0.00
0.05
0.03
0.05
0.03
0.00
0.01
0.00
0.00
0.10
0.00
0.01
0.02
0.03
0.01
0.33
0.11
0.18
0.25
0.19
0.02
0.00
0.74
0.23
1.09
0.01
0.57
0.00
0.02
0.12
0.01
0.16
0.06
0.00
0.28
0.88
0.10
0.00
0.31
0.01
0.33
0.23
0.09
0.30
0.07
0.00
0.02
0.66
0.08
0.00
0.01
0.00
0.01
0.00
0.06
0.13
0.13
0.00
0.04
0.11
0.00
0.00
0.03
0.46
0.00
0.03
2.02
0.00
0.03
0.07
0.46
0.07
0.00
0.00
0.02
0.03
0.19
0.00
0.24
0.29
0.00
0.26
0.02
0.11
0.00
0.15
0.02
0.09
0.00
0.06
0.63
1.26
0.02
0.01
0.00
0.00
0.31
0.01
0.03
0.19
0.01
0.43
0.07
0.42
0.07
0.03
0.06
0.11
0.01
0.03
0.01
0.03
0.46
0.19
0.00
0.19
0.00
0.68
0.00
0.03
0.17
0.04
0.00
0.01
0.02
0.00
0.47
0.00
0.18
0.15
0.21
0.29
0.07
0.00
0.31
0.29
0.17
0.00
0.00
0.00
0.02
0.00
0.00
0.34
0.00
0.01
0.24
0.06
0.03
0.09
0.00
0.00
0.35
0.19
0.12
0.06
0.03
0.07
0.00
0.06
0.20
0.14
0.01
0.04
0.00
0.01
0.00
0.76
0.12
0.11
0.03
0.00
0.20
0.00
0.27
0.00
0.01
0.46
0.21
0.00
0.22
0.00
0.03
0.00
0.50
0.00
0.31
0.00
0.02
0.00
0.07
0.00
0.01
0.10
0.26
0.24
0.32
0.03
0.04
0.00
0.00
0.10
0.00
0.51
0.03
0.01
0.00
0.03
0.01
0.27
0.04
0.04
0.00
0.34
0.00
0.00
0.17
0.28
0.00
0.50
0.00
0.04
0.05
0.06
0.14
0.04
0.04
0.26
0.06
0.17
0.00
0.00
1.06
0.06
0.00
0.04
0.04
0.12
0.13
0.40
0.03
0.07
0.01
0.07
0.12
0.22
0.75
0.00
0.03
0.02
0.06
0.70
0.28
0.17
0.04
0.07
0.28
0.18
0.24
0.13
0.05
0.08
0.00
0.00
0.00
0.01
0.02
0.00
0.00
0.08
0.30
0.07
0.00
0.06
0.00
0.04
0.25
0.07
0.00
0.07
0.02
0.00
0.02
0.01
0.00
0.34
0.11
1.01
0.12
0.01
0.10
0.27
0.29
0.02
0.12
0.01
0.28
0.00
0.13
0.00
0.04
0.03
0.20
0.00
0.05
0.02
0.04
0.01
0.00
0.00
0.00
0.00
0.29
0.51
0.21
0.27
0.11
0.00
0.28
0.00
0.02
0.15
0.06
0.20
0.25
0.27
0.07
0.88
0.19
0.03
0.46
0.11
0.06
0.07
0.01
0.02
0.00
0.01
0.01
0.19
0.05
0.11
0.37
0.00
0.01
0.00
0.38
0.04
0.00
0.02
0.00
0.02
0.00
0.04
0.04
0.11
0.28
0.26
0.06
0.00
0.00
0.00
0.26
0.00
0.00
0.68
0.03
0.01
0.65
0.16
0.00
0.12
0.46
0.00
0.38
0.00
0.01
0.04
0.06
0.39
0.46
0.21
0.03
0.02
0.12
0.11
0.09
0.02
0.10
0.01
0.14
0.57
0.00
0.11
0.01
0.02
0.20
0.00
0.06
0.00
0.07
0.05
0.00
0.79
0.00
0.00
0.01
0.01
0.03
0.04
0.03
0.01
0.32
0.01
0.77
0.00
0.00
0.00
0.00
1.02
0.13
0.02
0.04
0.00
0.01
0.00
0.02
0.01
0.21
0.00
0.23
0.05
0.04
0.03
0.21
0.05
0.04
0.05
0.60
0.10
0.01
0.20
0.00
0.27
0.14
0.06
0.11
0.00
0.00
0.19
0.09
0.31
0.03
0.01
0.15
0.55
0.20
0.68
0.10
0.34
1.01
0.06
0.16
0.29
0.08
0.19
0.03
0.00
0.15
0.05
0.00
0.02
0.00
0.06
0.00
0.02
0.04
0.00
0.00
0.00
0.06
0.06
0.07
0.02
0.01
0.02
0.02
0.05
0.02
0.09
0.04
0.09
0.08
0.00
0.39
0.00
0.07
0.00
0.02
0.21
0.04
0.04
0.02
0.01
0.00
0.25
0.68
0.04
0.10
0.50
0.04
0.05
0.10
0.11
0.00
0.01
0.14
0.01
0.00
0.01
0.09
0.00
0.00
0.82
0.58
0.01
0.12
0.16
0.15
0.20
0.13
0.04
0.00
0.01
0.04
0.25
0.00
0.00
0.02
0.01
0.08
0.03
0.00
0.00
0.00
0.01
0.51
0.06
0.00
0.00
0.00
0.09
0.00
0.10
0.25
0.15
0.02
0.04
0.02
0.07
0.12
0.54
0.00
0.01
0.01
0.00
0.00
0.27
0.31
0.00
0.02
0.04
0.10
0.00
0.07
0.16
0.00
0.18
0.58
0.07
0.02
0.05
0.00
0.37
0.00
0.00
0.00
0.03
0.00
0.11
0.09
0.00
0.12
0.18
0.38
0.00
0.03
0.00
0.14
0.06
0.00
0.35
0.21
0.01
0.39
0.09
0.02
0.04
0.01
0.16
0.32
0.04
0.20
0.03
0.56
0.03
0.00
0.17
0.03
0.07
0.00
0.10
0.12
0.48
0.03
0.01
0.00
0.00
0.00
0.00
0.00
0.10
0.57
0.02
0.00
0.02
0.16
0.30
0.03
0.04
0.12
0.00
0.00
0.54
0.00
0.52
0.07
0.00
0.44
0.01
0.00
0.05
0.17
0.39
0.00
0.00
0.05
0.33
0.14
0.00
0.00
0.00
0.00
0.00
0.01
0.00
0.08
0.14
0.00
0.16
0.01
0.05
0.08
0.11
0.00
0.14
0.09
0.02
0.20
0.00
0.05
0.15
0.04
0.80
0.00
0.00
0.00
0.11
0.10
0.00
0.07
0.00
0.00
0.00
0.00
0.00
0.02
0.00
0.02
0.17
0.00
0.05
0.01
0.01
0.00
0.14
0.08
0.00
0.26
0.00
0.17
0.03
0.05
0.01
0.04
0.00
0.00
0.00
0.00
0.03
0.00
0.28
0.07
0.00
0.00
0.00
0.02
0.44
0.00
0.06
0.13
0.00
0.05
0.40
0.03
0.02
0.03
0.03
0.06
0.61
0.04
0.09
0.19
0.00
0.02
0.59
0.00
0.49
0.01
0.06
0.18
0.00
0.23
0.00
0.30
0.01
0.00
0.88
0.01
0.01
0.03
0.07
0.00
0.01
0.11
0.08
0.00
0.08
0.01
0.10
0.47
0.10
0.10
1.22
0.01
0.06
0.00
0.04
0.15
0.26
0.00
0.01
0.09
0.09
0.00
0.01
0.04
0.20
0.00
0.10
0.03
0.04
0.00
0.01
0.28
0.00
0.29
0.02
0.00
0.03
0.04
0.92
0.17
0.08
0.00
0.00
0.01
0.06
0.00
0.05
0.00
0.02
0.02
0.00
0.00
0.00
0.03
0.02
0.10
0.00
0.01
0.10
0.15
0.15
0.00
0.00
0.03
0.09
0.11
0.00
0.00
0.07
0.13
0.00
0.17
0.04
0.18
0.14
0.01
0.04
0.00
0.17
0.03
0.28
0.00
0.08
0.00
0.07
0.02
0.19
0.02
0.00
0.00
0.13
0.02
0.05
0.00
0.23
0.00
0.10
0.00
0.00
0.08
0.00
0.11
0.00
0.11
0.09
0.06
0.27
0.04
0.14
0.00
0.09
0.00
0.15
0.00
0.00
0.06
0.03
0.02
0.07
0.01
0.04
0.02
0.01
0.16
0.08
0.01
0.00
0.07
0.09
0.11
0.22
0.00
0.47
0.11
0.40
0.00
0.07
0.08
0.00
0.02
0.00
0.04
0.37
0.00
0.00
0.01
0.02
0.03
0.00
0.05
0.00
0.00
0.12
0.00
0.00
0.17
0.12
0.02
0.03
0.00
0.01
0.01
0.01
0.02
0.04
0.00
0.00
0.00
0.24
0.56
0.01
0.00
0.05
0.01
0.63
0.21
0.01
0.41
0.00
0.01
0.74
0.00
0.37
0.00
0.00
0.00
0.02
0.01
0.01
0.07
0.03
0.00
0.02
0.02
0.00
0.00
0.08
0.00
0.28
0.42
0.01
0.05
0.02
0.06
0.01
0.49
0.00
0.03
0.06
0.01
0.00
0.16
0.10
0.00
0.00
0.06
0.15
0.05
0.06
0.03
0.00
0.01
0.00
0.00
0.23
0.02
0.10
0.03
0.03
0.05
0.00
0.01
0.06
0.04
0.00
0.35
0.05
0.01
0.01
0.03
0.12
0.24
0.06
0.31
0.14
0.00
0.03
0.05
0.13
0.01
0.01
0.00
0.47
0.04
0.00
0.02
0.01
0.00
0.07
0.10
0.22
0.01
0.39
0.14
0.04
0.00
0.39
0.07
0.00
0.01
0.06
0.24
0.02
0.07
0.02
0.01
0.00
0.00
0.21
0.01
0.02
0.07
0.47
0.07
0.00
0.28
0.11
0.00
0.01
0.01
0.00
0.07
0.00
0.10
0.22
0.11
0.00
0.01
0.00
0.01
0.07
0.00
0.00
0.00
0.05
0.04
0.03
0.03
0.34
0.00
0.25
0.04
0.04
0.00
0.03
0.08
0.00
0.10
0.05
0.01
0.03
0.23
0.13
0.04
0.05
0.01
0.00
0.01
0.01
0.00
0.00
0.07
0.01
0.07
0.00
0.00
0.03
0.01
0.05
0.00
0.10
0.00
0.01
0.08
0.00
0.00
0.01
0.03
0.05
0.11
0.03
0.04
0.12
0.04
0.05
0.02
0.61
0.02
0.14
0.00
0.08
0.00
0.09
0.00
0.16
0.08
0.01
0.13
0.11
0.00
0.00
0.00
0.12
0.00
0.00
0.12
0.24
0.00
0.01
0.17
0.00
0.21
0.00
0.02
0.01
0.09
0.19
0.24
0.00
0.00
0.04
0.01
0.06
0.00
0.00
0.00
0.00
0.04
0.00
0.00
0.08
0.00
0.00
0.04
0.06
0.01
0.05
0.00
0.00
0.00
0.30
0.12
0.01
0.12
0.00
0.02
0.03
0.02
0.12
0.13
0.05
0.07
0.00
0.21
0.00
0.00
0.24
0.00
0.00
0.00
0.00
0.00
0.04
0.27
0.03
0.00
0.23
0.07
0.02
0.04
0.00
0.02
0.02
0.00
0.01
0.01
0.00
0.04
0.05
0.00
0.02
0.03
0.00
0.00
0.00
0.00
0.00
0.00
0.01
0.02
0.01
0.01
0.00
0.05
0.14
0.00
0.03
0.36
0.00
0.01
0.02
0.10
0.25
0.01
0.03
0.00
0.01
0.01
0.08
0.01
0.64
0.03
0.00
0.00
0.01
0.01
0.00
0.01
0.00
0.07
0.00
0.05
0.00
0.00
0.05
0.03
0.20
0.16
0.02
0.11
0.12
0.01
0.24
0.04
0.00
0.10
0.00
0.00
0.02
0.00
0.14
0.02
0.04
0.01
0.03
0.00
0.00
0.04
0.00
0.17
0.03
0.11
0.02
0.02
0.02
0.00
0.00
0.00
0.00
0.00
0.00
0.47
0.00
0.01
0.01
0.04
0.01
0.01
0.00
0.00
0.01
0.01
0.01
0.02
0.00
0.02
0.00
0.03
0.00
0.00
0.00
0.00
0.04
0.00
0.01
0.02
0.07
0.24
0.18
0.08
0.01
0.00
0.10
0.35
0.02
0.00
0.01
0.04
0.08
0.20
0.02
0.05
0.01
0.19
0.04
0.00
0.00
0.00
0.02
0.04
0.00
0.03
0.02
0.00
0.00
0.24
0.11
0.01
0.14
0.04
0.01
0.02
0.00
0.01
0.04
0.06
0.01
0.01
0.13
0.00
0.16
0.00
0.00
0.00
0.01
0.00
0.03
0.00
0.02
0.00
0.03
0.00
0.01
0.03
0.03
0.00
0.00
0.18
0.05
0.00
0.00
0.22
0.01
0.00
0.05
0.00
0.10
0.10
0.00
0.16
0.02
0.02
0.00
0.00
0.00
0.02
0.29
0.01
0.46
0.13
0.01
0.05
0.23
0.00
0.01
0.01
0.00
0.00
0.06
0.00
0.20
0.05
0.00
0.00
0.02
0.44
0.00
0.11
0.03
0.00
0.03
0.00
0.00
0.01
0.06
0.01
0.06
0.00
0.01
0.08
0.02
0.02
0.04
0.01
0.06
0.02
0.01
0.09
0.08
0.01
0.06
0.00
0.01
0.00
0.00
0.00
0.23
0.00
0.00
0.05
0.12
0.08
0.02
0.00
0.14
0.00
0.00
0.00
0.04
0.01
0.00
0.00
0.03
0.02
